data_4023044
loop_
_publ_author_name
'Arindam Das'
'Hsuan-Hung Liao'
'Rai-Shung Liu'

_publ_section_title
;
 Platinum-Catalyzed Chemoselectively Hydrative Dimerization
 of 2-Alkynyl-1-acetylbenzenes for One-Pot Facile Synthesis
 of Chrysene Derivatives
;
_journal_name_full 'Journal of Organic Chemistry'
_journal_page_first 9214
_journal_page_last 9218
_journal_paper_doi 10.1021/jo701580r
_journal_volume 72
_journal_year 2007
_chemical_formula_moiety 'C28 H20'
_chemical_formula_sum 'C28 H20'
_chemical_formula_weight 356.44
_chemical_name_systematic
; 
 ? 
;
_space_group_IT_number 2
_symmetry_cell_setting triclinic
_symmetry_space_group_name_Hall '-P 1'
_symmetry_space_group_name_H-M 'P -1'
_atom_sites_solution_hydrogens geom
_atom_sites_solution_primary direct
_atom_sites_solution_secondary difmap
_audit_creation_method SHELXL-97
_cell_angle_alpha 71.853(2)
_cell_angle_beta 85.126(3)
_cell_angle_gamma 75.511(3)
_cell_formula_units_Z 2
_cell_length_a 7.2404(9)
_cell_length_b 10.3639(14)
_cell_length_c 12.9500(17)
_cell_measurement_reflns_used 1786
_cell_measurement_temperature 273(2)
_cell_measurement_theta_max 25
_cell_measurement_theta_min 2.5
_cell_volume 894.0(2)
_computing_cell_refinement 'Bruker SMART'
_computing_data_collection 'Bruker SMART'
_computing_data_reduction 'Bruker SAINT'
_computing_molecular_graphics 'Bruker SHELXTL'
_computing_publication_material 'Bruker SHELXTL'
_computing_structure_refinement 'SHELXL-97 (Sheldrick, 1997)'
_computing_structure_solution 'SHELXL-97 (Sheldrick, 1997)'
_diffrn_ambient_temperature 273(2)
_diffrn_measured_fraction_theta_full 0.981
_diffrn_measured_fraction_theta_max 0.981
_diffrn_measurement_device_type 'CCD area detector'
_diffrn_measurement_method 'Phi and omega scans'
_diffrn_radiation_monochromator graphite
_diffrn_radiation_source 'fine-focus sealed tube'
_diffrn_radiation_type MoK\a
_diffrn_radiation_wavelength 0.71073
_diffrn_reflns_av_R_equivalents 0.0604
_diffrn_reflns_av_sigmaI/netI 0.0706
_diffrn_reflns_limit_h_max 5
_diffrn_reflns_limit_h_min -9
_diffrn_reflns_limit_k_max 13
_diffrn_reflns_limit_k_min -13
_diffrn_reflns_limit_l_max 15
_diffrn_reflns_limit_l_min -17
_diffrn_reflns_number 6598
_diffrn_reflns_theta_full 28.35
_diffrn_reflns_theta_max 28.35
_diffrn_reflns_theta_min 1.65
_exptl_absorpt_coefficient_mu 0.075
_exptl_absorpt_correction_T_max 0.95472
_exptl_absorpt_correction_T_min 0.79990
_exptl_absorpt_correction_type empirical
_exptl_crystal_colour Brown
_exptl_crystal_density_diffrn 1.324
_exptl_crystal_density_meas ?
_exptl_crystal_density_method .
_exptl_crystal_description Lamellar
_exptl_crystal_F_000 376
_exptl_crystal_size_max 0.5
_exptl_crystal_size_mid 0.4
_exptl_crystal_size_min 0.05
_refine_diff_density_max 0.395
_refine_diff_density_min -0.204
_refine_diff_density_rms 0.062
_refine_ls_extinction_method none
_refine_ls_goodness_of_fit_ref 0.914
_refine_ls_hydrogen_treatment constr
_refine_ls_matrix_type full
_refine_ls_number_parameters 255
_refine_ls_number_reflns 4380
_refine_ls_number_restraints 0
_refine_ls_restrained_S_all 0.914
_refine_ls_R_factor_all 0.0781
_refine_ls_R_factor_gt 0.0526
_refine_ls_shift/su_max 0.000
_refine_ls_shift/su_mean 0.000
_refine_ls_structure_factor_coef Fsqd
_refine_ls_weighting_details 'calc w=1/[\s^2^(Fo^2^)+(0.0652P)^2^+0.0000P] where P=(Fo^2^+2Fc^2^)/3'
_refine_ls_weighting_scheme calc
_refine_ls_wR_factor_gt 0.1219
_refine_ls_wR_factor_ref 0.1326
_reflns_number_gt 2797
_reflns_number_total 4380
_reflns_threshold_expression >2sigma(I)
_cod_data_source_file jo701580r-File004.cif
_cod_data_source_block 07ap48lm
_cod_depositor_comments
;
The following automatic conversions were performed:
'_symmetry_cell_setting' value 'Triclinic' changed to 'triclinic'
according to '/home/saulius/struct/CIF-dictionaries/cif_core.dic'
dictionary named 'cif_core.dic' version 2.4.1 from
2010-06-29.

'_exptl_absorpt_correction_type' value 'Empirical' changed to
'empirical' according to
'/home/saulius/struct/CIF-dictionaries/cif_core.dic' dictionary named
'cif_core.dic' version 2.4.1 from
2010-06-29.

'_refine_ls_hydrogen_treatment' value 'Constr' changed to
'constr' according to '/home/saulius/struct/CIF-dictionaries/cif_core.dic'
dictionary named 'cif_core.dic' version 2.4.1 from 2010-06-29.

Automatic conversion script
Id: cif_fix_enum 1527 2010-12-29 10:47:43Z saulius 
;
_cod_database_code 4023044

loop_
_symmetry_equiv_pos_as_xyz
'x, y, z'
'-x, -y, -z'

loop_
_atom_site_label
_atom_site_type_symbol
_atom_site_fract_x
_atom_site_fract_y
_atom_site_fract_z
_atom_site_U_iso_or_equiv
_atom_site_adp_type
_atom_site_occupancy
_atom_site_symmetry_multiplicity
_atom_site_calc_flag
_atom_site_refinement_flags
C1 C 0.3165(2) 0.37153(16) 0.61829(12) 0.0274(4) Uani 1 1 d .
H1 H 0.3042 0.2842 0.6185 0.033 Uiso 1 1 calc R
C2 C 0.4065(2) 0.38395(16) 0.70502(12) 0.0277(4) Uani 1 1 d .
H2 H 0.4531 0.3054 0.7630 0.033 Uiso 1 1 calc R
C3 C 0.4255(2) 0.51250(16) 0.70406(12) 0.0264(3) Uani 1 1 d .
H3 H 0.4844 0.5206 0.7621 0.032 Uiso 1 1 calc R
C4 C 0.35712(19) 0.63308(15) 0.61647(11) 0.0227(3) Uani 1 1 d .
C5 C 0.3779(2) 0.76727(15) 0.61390(11) 0.0243(3) Uani 1 1 d .
H5 H 0.4422 0.7752 0.6700 0.029 Uiso 1 1 calc R
C6 C 0.3063(2) 0.88325(15) 0.53189(11) 0.0236(3) Uani 1 1 d .
H6 H 0.3215 0.9692 0.5332 0.028 Uiso 1 1 calc R
C7 C 0.20743(19) 0.87673(14) 0.44285(11) 0.0209(3) Uani 1 1 d .
C8 C 0.12217(19) 1.00000(14) 0.35727(11) 0.0210(3) Uani 1 1 d .
C9 C 0.1480(2) 1.13428(15) 0.35025(11) 0.0232(3) Uani 1 1 d .
H9 H 0.2135 1.1428 0.4056 0.028 Uiso 1 1 calc R
C10 C 0.0815(2) 1.25051(15) 0.26639(11) 0.0234(3) Uani 1 1 d .
C11 C -0.0432(2) 1.24282(15) 0.18911(11) 0.0235(3) Uani 1 1 d .
C12 C -0.1263(2) 1.36384(15) 0.10206(12) 0.0270(3) Uani 1 1 d .
H12 H -0.0839 1.4452 0.0888 0.032 Uiso 1 1 calc R
C13 C -0.2641(2) 1.36243(16) 0.03915(12) 0.0298(4) Uani 1 1 d .
H13 H -0.3052 1.4386 -0.0216 0.036 Uiso 1 1 calc R
C14 C -0.3476(2) 1.24555(15) 0.06470(11) 0.0263(3) Uani 1 1 d .
C15 C -0.5179(2) 1.25267(16) 0.01468(12) 0.0309(4) Uani 1 1 d .
H15 H -0.5660 1.3300 -0.0439 0.037 Uiso 1 1 calc R
C16 C -0.6124(2) 1.14865(17) 0.05064(12) 0.0314(4) Uani 1 1 d .
H16 H -0.7235 1.1547 0.0164 0.038 Uiso 1 1 calc R
C17 C -0.5420(2) 1.03243(16) 0.13937(12) 0.0277(3) Uani 1 1 d .
H17 H -0.6099 0.9635 0.1664 0.033 Uiso 1 1 calc R
C18 C -0.3732(2) 1.01991(15) 0.18658(11) 0.0252(3) Uani 1 1 d .
H18 H -0.3278 0.9417 0.2450 0.030 Uiso 1 1 calc R
C19 C -0.2666(2) 1.12294(15) 0.14860(11) 0.0232(3) Uani 1 1 d .
C20 C -0.0940(2) 1.11628(15) 0.20161(11) 0.0221(3) Uani 1 1 d .
C21 C 0.01540(19) 0.98867(14) 0.27497(11) 0.0213(3) Uani 1 1 d .
C22 C 0.0343(2) 0.85249(15) 0.26337(11) 0.0222(3) Uani 1 1 d .
C23 C 0.1168(2) 0.73767(15) 0.34524(11) 0.0225(3) Uani 1 1 d .
H23 H 0.1240 0.6498 0.3384 0.027 Uiso 1 1 calc R
C24 C 0.19207(19) 0.74523(14) 0.44009(11) 0.0209(3) Uani 1 1 d .
C25 C 0.26478(19) 0.62091(15) 0.52897(11) 0.0220(3) Uani 1 1 d .
C26 C 0.2465(2) 0.48689(15) 0.53313(12) 0.0246(3) Uani 1 1 d .
H26 H 0.1855 0.4768 0.4767 0.030 Uiso 1 1 calc R
C27 C -0.0069(2) 0.82902(15) 0.15880(11) 0.0273(4) Uani 1 1 d .
H27A H 0.0964 0.7593 0.1426 0.041 Uiso 1 1 calc R
H27B H -0.0200 0.9149 0.1006 0.041 Uiso 1 1 calc R
H27C H -0.1230 0.7979 0.1669 0.041 Uiso 1 1 calc R
C28 C 0.1252(2) 1.38760(16) 0.25892(13) 0.0312(4) Uani 1 1 d .
H28A H 0.2046 1.3752 0.3186 0.047 Uiso 1 1 calc R
H28B H 0.0084 1.4552 0.2617 0.047 Uiso 1 1 calc R
H28C H 0.1906 1.4199 0.1917 0.047 Uiso 1 1 calc R

loop_
_atom_site_aniso_label
_atom_site_aniso_U_11
_atom_site_aniso_U_22
_atom_site_aniso_U_33
_atom_site_aniso_U_23
_atom_site_aniso_U_13
_atom_site_aniso_U_12
C1 0.0266(8) 0.0247(8) 0.0293(8) -0.0061(6) 0.0020(6) -0.0064(6)
C2 0.0251(8) 0.0287(8) 0.0238(8) -0.0019(6) -0.0006(6) -0.0043(6)
C3 0.0218(8) 0.0334(9) 0.0222(7) -0.0064(6) -0.0010(6) -0.0054(6)
C4 0.0178(7) 0.0280(8) 0.0223(7) -0.0085(6) 0.0016(6) -0.0051(6)
C5 0.0205(8) 0.0326(8) 0.0223(7) -0.0109(6) -0.0010(6) -0.0072(6)
C6 0.0235(8) 0.0261(8) 0.0254(7) -0.0121(6) 0.0017(6) -0.0083(6)
C7 0.0186(7) 0.0244(7) 0.0206(7) -0.0080(6) 0.0022(5) -0.0060(6)
C8 0.0193(7) 0.0243(8) 0.0204(7) -0.0082(6) 0.0026(5) -0.0060(6)
C9 0.0225(8) 0.0272(8) 0.0233(7) -0.0113(6) 0.0005(6) -0.0074(6)
C10 0.0223(8) 0.0234(7) 0.0265(8) -0.0093(6) 0.0043(6) -0.0078(6)
C11 0.0250(8) 0.0234(7) 0.0218(7) -0.0069(6) 0.0043(6) -0.0064(6)
C12 0.0343(9) 0.0220(8) 0.0242(8) -0.0060(6) 0.0047(6) -0.0085(6)
C13 0.0392(10) 0.0249(8) 0.0205(7) -0.0037(6) 0.0000(6) -0.0033(7)
C14 0.0317(9) 0.0267(8) 0.0193(7) -0.0090(6) 0.0005(6) -0.0026(6)
C15 0.0371(10) 0.0309(8) 0.0209(8) -0.0086(7) -0.0073(6) 0.0023(7)
C16 0.0289(9) 0.0396(9) 0.0283(8) -0.0182(7) -0.0059(6) -0.0006(7)
C17 0.0258(8) 0.0331(8) 0.0282(8) -0.0148(7) 0.0011(6) -0.0072(6)
C18 0.0268(8) 0.0272(8) 0.0216(7) -0.0090(6) 0.0000(6) -0.0042(6)
C19 0.0263(8) 0.0247(8) 0.0196(7) -0.0103(6) 0.0006(6) -0.0038(6)
C20 0.0244(8) 0.0244(7) 0.0182(7) -0.0076(6) 0.0026(6) -0.0067(6)
C21 0.0218(8) 0.0235(7) 0.0192(7) -0.0062(6) 0.0022(5) -0.0073(6)
C22 0.0212(7) 0.0261(8) 0.0219(7) -0.0093(6) 0.0013(6) -0.0079(6)
C23 0.0235(8) 0.0221(7) 0.0248(7) -0.0106(6) 0.0009(6) -0.0065(6)
C24 0.0174(7) 0.0240(8) 0.0226(7) -0.0084(6) 0.0012(5) -0.0056(6)
C25 0.0180(7) 0.0256(8) 0.0214(7) -0.0070(6) 0.0014(6) -0.0040(6)
C26 0.0226(8) 0.0279(8) 0.0247(7) -0.0091(6) -0.0006(6) -0.0066(6)
C27 0.0313(9) 0.0279(8) 0.0236(8) -0.0107(6) -0.0023(6) -0.0043(6)
C28 0.0326(9) 0.0300(9) 0.0338(9) -0.0101(7) 0.0007(7) -0.0119(7)

loop_
_atom_type_symbol
_atom_type_description
_atom_type_scat_dispersion_real
_atom_type_scat_dispersion_imag
_atom_type_scat_source
C C 0.0033 0.0016 'International Tables Vol C Tables 4.2.6.8 and 6.1.1.4'
H H 0.0000 0.0000 'International Tables Vol C Tables 4.2.6.8 and 6.1.1.4'

loop_
_geom_angle_atom_site_label_1
_geom_angle_atom_site_label_2
_geom_angle_atom_site_label_3
_geom_angle
C26 C1 C2 120.49(15)
C26 C1 H1 119.8
C2 C1 H1 119.8
C3 C2 C1 119.60(14)
C3 C2 H2 120.2
C1 C2 H2 120.2
C2 C3 C4 121.15(15)
C2 C3 H3 119.4
C4 C3 H3 119.4
C3 C4 C25 119.34(14)
C3 C4 C5 121.71(14)
C25 C4 C5 118.95(13)
C6 C5 C4 121.58(14)
C6 C5 H5 119.2
C4 C5 H5 119.2
C5 C6 C7 121.50(14)
C5 C6 H6 119.3
C7 C6 H6 119.3
C24 C7 C6 118.48(12)
C24 C7 C8 119.19(13)
C6 C7 C8 122.33(13)
C21 C8 C9 118.23(13)
C21 C8 C7 120.05(13)
C9 C8 C7 121.67(13)
C10 C9 C8 123.04(14)
C10 C9 H9 118.5
C8 C9 H9 118.5
C9 C10 C11 118.77(13)
C9 C10 C28 120.78(14)
C11 C10 C28 120.29(13)
C20 C11 C10 119.72(13)
C20 C11 C12 118.78(14)
C10 C11 C12 121.42(14)
C13 C12 C11 121.63(14)
C13 C12 H12 119.2
C11 C12 H12 119.2
C12 C13 C14 120.61(14)
C12 C13 H13 119.7
C14 C13 H13 119.7
C15 C14 C19 119.26(14)
C15 C14 C13 121.55(13)
C19 C14 C13 118.99(14)
C16 C15 C14 121.27(14)
C16 C15 H15 119.4
C14 C15 H15 119.4
C15 C16 C17 119.79(15)
C15 C16 H16 120.1
C17 C16 H16 120.1
C18 C17 C16 120.22(15)
C18 C17 H17 119.9
C16 C17 H17 119.9
C17 C18 C19 121.65(14)
C17 C18 H18 119.2
C19 C18 H18 119.2
C18 C19 C14 117.44(14)
C18 C19 C20 122.56(13)
C14 C19 C20 119.44(13)
C11 C20 C21 118.89(13)
C11 C20 C19 117.68(13)
C21 C20 C19 123.10(13)
C8 C21 C22 118.11(12)
C8 C21 C20 118.06(13)
C22 C21 C20 123.61(13)
C23 C22 C21 118.79(13)
C23 C22 C27 117.25(13)
C21 C22 C27 123.40(12)
C22 C23 C24 123.46(14)
C22 C23 H23 118.3
C24 C23 H23 118.3
C7 C24 C23 117.99(12)
C7 C24 C25 120.21(13)
C23 C24 C25 121.65(13)
C26 C25 C4 117.93(13)
C26 C25 C24 122.88(14)
C4 C25 C24 119.18(13)
C1 C26 C25 121.48(14)
C1 C26 H26 119.3
C25 C26 H26 119.3
C22 C27 H27A 109.5
C22 C27 H27B 109.5
H27A C27 H27B 109.5
C22 C27 H27C 109.5
H27A C27 H27C 109.5
H27B C27 H27C 109.5
C10 C28 H28A 109.5
C10 C28 H28B 109.5
H28A C28 H28B 109.5
C10 C28 H28C 109.5
H28A C28 H28C 109.5
H28B C28 H28C 109.5

loop_
_geom_bond_atom_site_label_1
_geom_bond_atom_site_label_2
_geom_bond_distance
C1 C26 1.3686(19)
C1 C2 1.400(2)
C1 H1 0.9300
C2 C3 1.369(2)
C2 H2 0.9300
C3 C4 1.4128(19)
C3 H3 0.9300
C4 C25 1.417(2)
C4 C5 1.426(2)
C5 C6 1.3520(19)
C5 H5 0.9300
C6 C7 1.4353(19)
C6 H6 0.9300
C7 C24 1.406(2)
C7 C8 1.4426(19)
C8 C21 1.4180(19)
C8 C9 1.4243(19)
C9 C10 1.3587(19)
C9 H9 0.9300
C10 C11 1.436(2)
C10 C28 1.504(2)
C11 C20 1.407(2)
C11 C12 1.4364(19)
C12 C13 1.346(2)
C12 H12 0.9300
C13 C14 1.423(2)
C13 H13 0.9300
C14 C15 1.416(2)
C14 C19 1.4193(19)
C15 C16 1.360(2)
C15 H15 0.9300
C16 C17 1.400(2)
C16 H16 0.9300
C17 C18 1.372(2)
C17 H17 0.9300
C18 C19 1.414(2)
C18 H18 0.9300
C19 C20 1.453(2)
C20 C21 1.4491(19)
C21 C22 1.437(2)
C22 C23 1.3649(19)
C22 C27 1.514(2)
C23 C24 1.4165(19)
C23 H23 0.9300
C24 C25 1.4498(18)
C25 C26 1.412(2)
C26 H26 0.9300
C27 H27A 0.9600
C27 H27B 0.9600
C27 H27C 0.9600
C28 H28A 0.9600
C28 H28B 0.9600
C28 H28C 0.9600

loop_
_cod_related_entry_id
_cod_related_entry_database
_cod_related_entry_code
1 ChemSpider 30658607
